data_1553454
loop_
_publ_author_name
'Sabbasani, Venkata R.'
'Yun, Sang Young'
'Lee, Daesung'

_publ_section_title
;
 Structure and reactivity of sulfonamide- and acetate-chelated ruthenium
 alkylidene complexes
;
_journal_issue 8
_journal_name_full 'Organic Chemistry Frontiers'
_journal_page_first 939
_journal_paper_doi 10.1039/C6QO00148C
_journal_volume 3
_journal_year 2016
_chemical_formula_sum 'C44 H49 Cl2 N3 O3 Ru S'
_chemical_formula_weight 871.89
_space_group_IT_number 33
_space_group_name_Hall 'P 2c -2n'
_space_group_name_H-M_alt 'P n a 21'
_symmetry_cell_setting orthorhombic
_symmetry_space_group_name_H-M 'P n a 21'
_atom_sites_solution_hydrogens geom
_atom_sites_solution_primary direct
_atom_sites_solution_secondary difmap
_audit_creation_method SHELXL-97
_audit_update_record
;
2016-04-03 deposited with the CCDC.
2016-05-23 downloaded from the CCDC.
;
_cell_angle_alpha 90.00
_cell_angle_beta 90.00
_cell_angle_gamma 90.00
_cell_formula_units_Z 4
_cell_length_a 16.8326(17)
_cell_length_b 12.2762(18)
_cell_length_c 20.4575(12)
_cell_measurement_reflns_used 9897
_cell_measurement_temperature 200(2)
_cell_measurement_theta_max 24.9607
_cell_measurement_theta_min 2.2787
_cell_volume 4227.3(8)
_computing_structure_refinement 'SHELXL-97 (Sheldrick, 2008)'
_computing_structure_solution 'SHELXS-97 (Sheldrick, 2008)'
_diffrn_ambient_temperature 200(2)
_diffrn_measured_fraction_theta_full 0.995
_diffrn_measured_fraction_theta_max 0.995
_diffrn_measurement_device_type 'Bruker SMART X2S'
_diffrn_radiation_monochromator graphite
_diffrn_radiation_source 'fine-focus sealed tube'
_diffrn_radiation_type MoK\a
_diffrn_radiation_wavelength 0.71073
_diffrn_reflns_av_R_equivalents 0.0722
_diffrn_reflns_av_sigmaI/netI 0.0372
_diffrn_reflns_limit_h_max 20
_diffrn_reflns_limit_h_min -20
_diffrn_reflns_limit_k_max 14
_diffrn_reflns_limit_k_min -14
_diffrn_reflns_limit_l_max 23
_diffrn_reflns_limit_l_min -23
_diffrn_reflns_number 74747
_diffrn_reflns_theta_full 25.06
_diffrn_reflns_theta_max 25.06
_diffrn_reflns_theta_min 2.05
_exptl_absorpt_coefficient_mu 0.589
_exptl_absorpt_correction_T_max 0.9327
_exptl_absorpt_correction_T_min 0.7190
_exptl_crystal_colour brown
_exptl_crystal_density_diffrn 1.370
_exptl_crystal_density_method 'not measured'
_exptl_crystal_description needle
_exptl_crystal_F_000 1808
_exptl_crystal_size_max 0.60
_exptl_crystal_size_mid 0.29
_exptl_crystal_size_min 0.12
_refine_diff_density_max 0.466
_refine_diff_density_min -0.392
_refine_diff_density_rms 0.062
_refine_ls_abs_structure_details 'Flack H D (1983), Acta Cryst. A39, 876-881'
_refine_ls_abs_structure_Flack -0.01(4)
_refine_ls_extinction_method none
_refine_ls_goodness_of_fit_ref 1.084
_refine_ls_hydrogen_treatment mixed
_refine_ls_matrix_type full
_refine_ls_number_parameters 517
_refine_ls_number_reflns 7431
_refine_ls_number_restraints 57
_refine_ls_restrained_S_all 1.103
_refine_ls_R_factor_all 0.0556
_refine_ls_R_factor_gt 0.0353
_refine_ls_shift/su_max 0.001
_refine_ls_shift/su_mean 0.000
_refine_ls_structure_factor_coef Fsqd
_refine_ls_weighting_details 'calc w=1/[\s^2^(Fo^2^)+(0.0471P)^2^+1.7320P] where P=(Fo^2^+2Fc^2^)/3'
_refine_ls_weighting_scheme calc
_refine_ls_wR_factor_gt 0.0837
_refine_ls_wR_factor_ref 0.0953
_reflns_number_gt 5971
_reflns_number_total 7431
_reflns_threshold_expression >2sigma(I)
_cod_data_source_file c6qo00148c2.cif
_cod_data_source_block ru_nts_coord1_b
_cod_depositor_comments
;
The following automatic conversions were performed:

data item '_symmetry_cell_setting' value 'Orthorhombic' was changed
to 'orthorhombic' in accordance with the
/home/saulius/struct/COD-crude-data/automatic-downloads/DataCite-retrospective/RSC/depositions/lib/dictionaries/cif_core.dic
dictionary named 'cif_core.dic' version 2.4.2 last updated on
2011-04-26.

Automatic conversion script
Id: cif_fix_values 6909 2019-04-08 15:41:33Z antanas 
;
_cod_database_code 1553454

loop_
_symmetry_equiv_pos_as_xyz
'x, y, z'
'-x, -y, z+1/2'
'x+1/2, -y+1/2, z'
'-x+1/2, y+1/2, z+1/2'

loop_
_atom_site_label
_atom_site_type_symbol
_atom_site_fract_x
_atom_site_fract_y
_atom_site_fract_z
_atom_site_U_iso_or_equiv
_atom_site_adp_type
_atom_site_occupancy
_atom_site_symmetry_multiplicity
_atom_site_calc_flag
_atom_site_refinement_flags
_atom_site_disorder_assembly
_atom_site_disorder_group
Ru1 Ru 0.560031(16) 0.74282(2) 0.49462(3) 0.03497(9) Uani 1 1 d . . .
S1 S 0.56345(7) 0.55547(10) 0.39110(6) 0.0431(3) Uani 1 1 d . . .
Cl1 Cl 0.65993(8) 0.84302(12) 0.43961(8) 0.0668(4) Uani 1 1 d . . .
Cl2 Cl 0.60111(7) 0.82336(10) 0.59298(7) 0.0543(3) Uani 1 1 d . . .
O1 O 0.53334(18) 0.6644(3) 0.40042(15) 0.0474(8) Uani 1 1 d . . .
O2 O 0.5096(2) 0.4719(3) 0.37338(17) 0.0634(10) Uani 1 1 d . . .
O3 O 0.7109(4) 0.7133(4) 0.7154(3) 0.0960(17) Uani 1 1 d . . .
H3O H 0.677(6) 0.719(8) 0.679(6) 0.144 Uiso 1 1 d . . .
N1 N 0.6045(2) 0.5263(3) 0.46203(18) 0.0446(9) Uani 1 1 d . . .
N2 N 0.4105(2) 0.6578(3) 0.5708(2) 0.0459(10) Uani 1 1 d . . .
N3 N 0.3987(2) 0.8053(3) 0.5129(2) 0.0474(11) Uani 1 1 d . . .
C1 C 0.5996(2) 0.6062(4) 0.5123(2) 0.0390(11) Uani 1 1 d . . .
C2 C 0.6341(3) 0.5716(4) 0.5714(2) 0.0393(10) Uani 1 1 d . . .
C3 C 0.6661(3) 0.5426(4) 0.6205(3) 0.0503(12) Uani 1 1 d . A .
C4 C 0.7047(4) 0.5258(4) 0.6812(3) 0.0580(14) Uani 1 1 d D . .
C5 C 0.7506(9) 0.4432(9) 0.6986(6) 0.103(5) Uani 0.664(8) 1 d PD A 1
H5 H 0.7542 0.3771 0.6746 0.124 Uiso 0.664(8) 1 calc PR A 1
C6 C 0.7960(12) 0.4651(12) 0.7599(7) 0.168(11) Uani 0.664(8) 1 d PD A 1
H6A H 0.7906 0.4040 0.7912 0.201 Uiso 0.664(8) 1 calc PR A 1
H6B H 0.8531 0.4768 0.7504 0.201 Uiso 0.664(8) 1 calc PR A 1
C7 C 0.7590(4) 0.5650(5) 0.7858(3) 0.0702(18) Uani 0.664(8) 1 d PD A 1
C8 C 0.6978(6) 0.6107(7) 0.7351(4) 0.060(2) Uani 0.664(8) 1 d PD A 1
H8 H 0.6434 0.6064 0.7545 0.072 Uiso 0.664(8) 1 calc PR A 1
C9 C 0.7058(10) 0.5343(18) 0.8420(7) 0.219(12) Uani 0.664(8) 1 d PD A 1
H9A H 0.7259 0.5674 0.8824 0.328 Uiso 0.664(8) 1 calc PR A 1
H9B H 0.7049 0.4549 0.8468 0.328 Uiso 0.664(8) 1 calc PR A 1
H9C H 0.6518 0.5607 0.8335 0.328 Uiso 0.664(8) 1 calc PR A 1
C10 C 0.8163(10) 0.6426(11) 0.8063(11) 0.225(12) Uani 0.664(8) 1 d PD A 1
H10A H 0.8626 0.6047 0.8244 0.337 Uiso 0.664(8) 1 calc PR A 1
H10B H 0.7931 0.6898 0.8399 0.337 Uiso 0.664(8) 1 calc PR A 1
H10C H 0.8328 0.6868 0.7688 0.337 Uiso 0.664(8) 1 calc PR A 1
C5' C 0.6938(16) 0.4465(17) 0.7248(10) 0.103(5) Uani 0.336(8) 1 d PD A 2
H5' H 0.6530 0.3935 0.7205 0.124 Uiso 0.336(8) 1 calc PR A 2
C6' C 0.750(2) 0.4471(14) 0.7805(16) 0.168(11) Uani 0.336(8) 1 d PD A 2
H6'1 H 0.7269 0.4146 0.8205 0.201 Uiso 0.336(8) 1 calc PR A 2
H6'2 H 0.8009 0.4104 0.7698 0.201 Uiso 0.336(8) 1 calc PR A 2
C7' C 0.7590(4) 0.5650(5) 0.7858(3) 0.0702(18) Uani 0.336(8) 1 d P A 2
C8' C 0.7482(11) 0.6162(12) 0.7183(6) 0.060(2) Uani 0.336(8) 1 d PD A 2
H8' H 0.8020 0.6249 0.6982 0.072 Uiso 0.336(8) 1 calc PR A 2
C9' C 0.704(2) 0.611(3) 0.8329(11) 0.219(12) Uani 0.336(8) 1 d PD A 2
H9D H 0.6740 0.5515 0.8538 0.328 Uiso 0.336(8) 1 calc PR A 2
H9E H 0.6669 0.6597 0.8106 0.328 Uiso 0.336(8) 1 calc PR A 2
H9F H 0.7334 0.6511 0.8662 0.328 Uiso 0.336(8) 1 calc PR A 2
C10' C 0.8423(13) 0.591(3) 0.8060(16) 0.225(12) Uani 0.336(8) 1 d PD A 2
H10D H 0.8447 0.6665 0.8219 0.337 Uiso 0.336(8) 1 calc PR A 2
H10E H 0.8779 0.5830 0.7684 0.337 Uiso 0.336(8) 1 calc PR A 2
H10F H 0.8589 0.5415 0.8409 0.337 Uiso 0.336(8) 1 calc PR A 2
C11 C 0.6427(3) 0.4225(4) 0.4716(2) 0.0449(12) Uani 1 1 d . . .
C12 C 0.7234(3) 0.4153(5) 0.4699(3) 0.0634(16) Uani 1 1 d . . .
H12 H 0.7546 0.4774 0.4596 0.076 Uiso 1 1 calc R . .
C13 C 0.7594(3) 0.3167(5) 0.4831(4) 0.0809(19) Uani 1 1 d . . .
H13 H 0.8156 0.3109 0.4821 0.097 Uiso 1 1 calc R . .
C14 C 0.7143(4) 0.2276(5) 0.4977(5) 0.0859(19) Uani 1 1 d . . .
H14 H 0.7394 0.1603 0.5075 0.103 Uiso 1 1 calc R . .
C15 C 0.6345(4) 0.2344(4) 0.4981(6) 0.090(2) Uani 1 1 d . . .
H15 H 0.6033 0.1719 0.5078 0.109 Uiso 1 1 calc R . .
C16 C 0.5981(3) 0.3323(4) 0.4846(3) 0.0689(16) Uani 1 1 d . . .
H16 H 0.5418 0.3371 0.4844 0.083 Uiso 1 1 calc R . .
C17 C 0.6380(3) 0.5575(4) 0.3311(2) 0.0446(11) Uani 1 1 d . . .
C18 C 0.6670(3) 0.4613(5) 0.3075(3) 0.0563(14) Uani 1 1 d . . .
H18 H 0.6507 0.3941 0.3262 0.068 Uiso 1 1 calc R . .
C19 C 0.7207(4) 0.4626(6) 0.2558(3) 0.0687(17) Uani 1 1 d . . .
H19 H 0.7406 0.3958 0.2392 0.082 Uiso 1 1 calc R . .
C20 C 0.7452(4) 0.5579(6) 0.2288(3) 0.0678(18) Uani 1 1 d . . .
C21 C 0.7157(4) 0.6542(6) 0.2553(3) 0.0751(18) Uani 1 1 d . . .
H21 H 0.7327 0.7214 0.2371 0.090 Uiso 1 1 calc R . .
C22 C 0.6630(3) 0.6564(4) 0.3066(3) 0.0583(14) Uani 1 1 d . . .
H22 H 0.6447 0.7233 0.3245 0.070 Uiso 1 1 calc R . .
C23 C 0.7985(5) 0.5624(8) 0.1695(4) 0.112(3) Uani 1 1 d . . .
H23A H 0.8420 0.5100 0.1747 0.168 Uiso 1 1 calc R . .
H23B H 0.8205 0.6359 0.1650 0.168 Uiso 1 1 calc R . .
H23C H 0.7677 0.5442 0.1304 0.168 Uiso 1 1 calc R . .
C24 C 0.4491(2) 0.7265(3) 0.5306(2) 0.0361(10) Uani 1 1 d . . .
C25 C 0.4372(2) 0.5608(3) 0.6017(2) 0.0399(10) Uani 1 1 d . . .
C26 C 0.4239(3) 0.4619(4) 0.5687(3) 0.0510(12) Uani 1 1 d . . .
C27 C 0.4451(4) 0.3670(4) 0.6010(3) 0.0673(17) Uani 1 1 d . . .
H27 H 0.4366 0.2993 0.5797 0.081 Uiso 1 1 calc R . .
C28 C 0.4774(4) 0.3665(5) 0.6616(3) 0.0681(16) Uani 1 1 d . . .
C29 C 0.4882(3) 0.4650(5) 0.6934(3) 0.0575(14) Uani 1 1 d . . .
H29 H 0.5100 0.4655 0.7362 0.069 Uiso 1 1 calc R . .
C30 C 0.4678(3) 0.5628(4) 0.6639(2) 0.0455(12) Uani 1 1 d . . .
C31 C 0.4766(4) 0.6676(5) 0.7010(3) 0.0666(16) Uani 1 1 d . . .
H31A H 0.5150 0.7146 0.6785 0.100 Uiso 1 1 calc R . .
H31B H 0.4955 0.6522 0.7453 0.100 Uiso 1 1 calc R . .
H31C H 0.4251 0.7046 0.7032 0.100 Uiso 1 1 calc R . .
C32 C 0.5023(7) 0.2621(6) 0.6946(4) 0.125(4) Uani 1 1 d . . .
H32A H 0.5314 0.2164 0.6634 0.187 Uiso 1 1 calc R . .
H32B H 0.4551 0.2230 0.7099 0.187 Uiso 1 1 calc R . .
H32C H 0.5367 0.2789 0.7319 0.187 Uiso 1 1 calc R . .
C33 C 0.3865(3) 0.4598(4) 0.5013(3) 0.0696(15) Uani 1 1 d . . .
H33A H 0.3318 0.4866 0.5040 0.104 Uiso 1 1 calc R . .
H33B H 0.3864 0.3849 0.4846 0.104 Uiso 1 1 calc R . .
H33C H 0.4172 0.5064 0.4717 0.104 Uiso 1 1 calc R . .
C34 C 0.3263(3) 0.6917(5) 0.5814(3) 0.0638(16) Uani 1 1 d . . .
H34A H 0.3154 0.7038 0.6284 0.077 Uiso 1 1 calc R . .
H34B H 0.2891 0.6361 0.5644 0.077 Uiso 1 1 calc R . .
C35 C 0.3193(3) 0.7958(5) 0.5436(3) 0.0614(15) Uani 1 1 d . . .
H35A H 0.2769 0.7911 0.5102 0.074 Uiso 1 1 calc R . .
H35B H 0.3084 0.8582 0.5729 0.074 Uiso 1 1 calc R . .
C36 C 0.4152(3) 0.8882(4) 0.4667(3) 0.0544(14) Uani 1 1 d . . .
C37 C 0.4000(3) 0.8689(5) 0.4003(3) 0.0605(15) Uani 1 1 d . . .
C38 C 0.4122(4) 0.9531(7) 0.3567(4) 0.093(2) Uani 1 1 d . . .
H38 H 0.4012 0.9414 0.3117 0.112 Uiso 1 1 calc R . .
C39 C 0.4398(4) 1.0536(7) 0.3764(5) 0.101(3) Uani 1 1 d . . .
C40 C 0.4523(4) 1.0707(6) 0.4415(6) 0.098(3) Uani 1 1 d . . .
H40 H 0.4697 1.1407 0.4552 0.117 Uiso 1 1 calc R . .
C41 C 0.4408(3) 0.9910(4) 0.4889(5) 0.0678(16) Uani 1 1 d . . .
C42 C 0.4516(5) 1.0145(6) 0.5591(5) 0.102(3) Uani 1 1 d . . .
H42A H 0.5059 1.0406 0.5667 0.153 Uiso 1 1 calc R . .
H42B H 0.4425 0.9480 0.5845 0.153 Uiso 1 1 calc R . .
H42C H 0.4136 1.0707 0.5727 0.153 Uiso 1 1 calc R . .
C43 C 0.4499(6) 1.1425(9) 0.3258(7) 0.186(7) Uani 1 1 d . . .
H43A H 0.4010 1.1855 0.3231 0.278 Uiso 1 1 calc R . .
H43B H 0.4610 1.1096 0.2831 0.278 Uiso 1 1 calc R . .
H43C H 0.4942 1.1898 0.3384 0.278 Uiso 1 1 calc R . .
C44 C 0.3656(4) 0.7620(5) 0.3780(3) 0.0754(18) Uani 1 1 d . . .
H44A H 0.3076 0.7639 0.3826 0.113 Uiso 1 1 calc R . .
H44B H 0.3872 0.7029 0.4049 0.113 Uiso 1 1 calc R . .
H44C H 0.3795 0.7496 0.3321 0.113 Uiso 1 1 calc R . .

loop_
_atom_site_aniso_label
_atom_site_aniso_U_11
_atom_site_aniso_U_22
_atom_site_aniso_U_33
_atom_site_aniso_U_23
_atom_site_aniso_U_13
_atom_site_aniso_U_12
Ru1 0.02525(14) 0.03889(15) 0.04076(17) 0.0014(2) 0.0048(2) -0.00115(13)
S1 0.0398(6) 0.0510(6) 0.0385(6) -0.0048(5) -0.0039(5) 0.0026(5)
Cl1 0.0542(7) 0.0757(9) 0.0704(9) 0.0103(8) 0.0180(7) -0.0195(7)
Cl2 0.0545(7) 0.0518(7) 0.0565(8) -0.0121(6) -0.0045(6) -0.0079(6)
O1 0.0434(17) 0.059(2) 0.0396(19) 0.0006(16) -0.0029(15) 0.0180(15)
O2 0.053(2) 0.079(3) 0.059(2) -0.0077(19) -0.0079(18) -0.0175(19)
O3 0.140(5) 0.050(2) 0.098(4) -0.008(2) -0.052(3) 0.003(3)
N1 0.049(2) 0.045(2) 0.040(2) -0.0055(18) -0.0025(18) 0.0130(18)
N2 0.030(2) 0.051(2) 0.057(3) 0.007(2) 0.0156(18) 0.0018(17)
N3 0.0296(19) 0.044(2) 0.068(3) 0.0065(19) 0.0112(18) 0.0061(16)
C1 0.0212(18) 0.052(3) 0.044(3) -0.002(2) 0.0028(17) -0.0006(17)
C2 0.037(2) 0.044(2) 0.037(3) 0.003(2) 0.005(2) 0.002(2)
C3 0.059(3) 0.046(3) 0.046(3) 0.003(2) -0.005(3) -0.001(2)
C4 0.081(4) 0.048(3) 0.046(3) 0.009(3) -0.020(3) 0.003(3)
C5 0.151(13) 0.083(6) 0.076(8) -0.034(6) -0.059(8) 0.067(8)
C6 0.31(3) 0.124(9) 0.065(11) -0.004(8) -0.080(15) 0.083(13)
C7 0.103(5) 0.060(4) 0.047(4) 0.005(3) -0.020(3) -0.014(3)
C8 0.074(6) 0.055(4) 0.050(5) 0.010(4) 0.008(4) -0.007(5)
C9 0.214(16) 0.32(3) 0.121(12) 0.137(16) 0.041(12) 0.12(2)
C10 0.192(18) 0.121(15) 0.36(3) 0.127(18) -0.161(18) -0.058(14)
C5' 0.151(13) 0.083(6) 0.076(8) -0.034(6) -0.059(8) 0.067(8)
C6' 0.31(3) 0.124(9) 0.065(11) -0.004(8) -0.080(15) 0.083(13)
C7' 0.103(5) 0.060(4) 0.047(4) 0.005(3) -0.020(3) -0.014(3)
C8' 0.074(6) 0.055(4) 0.050(5) 0.010(4) 0.008(4) -0.007(5)
C9' 0.214(16) 0.32(3) 0.121(12) 0.137(16) 0.041(12) 0.12(2)
C10' 0.192(18) 0.121(15) 0.36(3) 0.127(18) -0.161(18) -0.058(14)
C11 0.049(3) 0.046(3) 0.041(3) -0.005(2) -0.002(2) 0.011(2)
C12 0.046(3) 0.057(3) 0.087(4) 0.003(3) -0.005(3) 0.003(2)
C13 0.053(3) 0.080(4) 0.110(6) 0.001(4) -0.003(4) 0.018(3)
C14 0.076(4) 0.066(3) 0.116(5) 0.026(5) 0.018(6) 0.027(3)
C15 0.074(4) 0.056(3) 0.142(6) 0.033(5) 0.025(6) 0.006(3)
C16 0.049(3) 0.059(3) 0.098(5) 0.012(4) 0.015(3) 0.009(2)
C17 0.044(3) 0.049(3) 0.041(3) -0.010(2) -0.007(2) 0.001(2)
C18 0.061(3) 0.056(3) 0.052(3) -0.014(3) 0.005(3) 0.005(3)
C19 0.066(4) 0.071(4) 0.069(4) -0.028(3) 0.005(3) 0.011(3)
C20 0.055(4) 0.092(5) 0.057(4) -0.034(4) 0.005(3) -0.007(3)
C21 0.094(5) 0.074(4) 0.058(4) -0.020(3) 0.020(4) -0.021(4)
C22 0.064(3) 0.055(3) 0.056(3) -0.011(3) 0.016(3) -0.001(3)
C23 0.110(6) 0.124(7) 0.103(6) -0.052(6) 0.048(5) -0.026(5)
C24 0.032(2) 0.039(2) 0.037(3) -0.0071(19) -0.0017(19) -0.0013(17)
C25 0.028(2) 0.044(2) 0.048(3) -0.002(2) 0.013(2) -0.0042(19)
C26 0.052(3) 0.052(3) 0.049(3) -0.001(2) 0.012(2) -0.006(2)
C27 0.088(4) 0.041(3) 0.073(4) -0.007(3) 0.026(4) -0.004(3)
C28 0.085(4) 0.063(4) 0.057(4) 0.011(3) 0.020(3) 0.019(3)
C29 0.054(3) 0.077(4) 0.042(3) 0.010(3) 0.009(2) 0.009(3)
C30 0.042(2) 0.058(3) 0.037(3) -0.002(2) 0.014(2) -0.004(2)
C31 0.081(4) 0.067(4) 0.051(3) -0.008(3) 0.006(3) -0.016(3)
C32 0.192(11) 0.082(5) 0.099(6) 0.034(5) 0.022(7) 0.046(6)
C33 0.070(3) 0.075(3) 0.064(4) -0.013(4) 0.004(4) -0.028(3)
C34 0.033(3) 0.072(4) 0.086(5) 0.014(3) 0.019(3) 0.006(3)
C35 0.034(3) 0.062(3) 0.088(4) 0.005(3) 0.024(3) 0.010(2)
C36 0.024(2) 0.055(3) 0.085(4) 0.013(3) 0.006(2) 0.009(2)
C37 0.035(3) 0.082(4) 0.065(4) 0.012(3) -0.002(3) 0.015(3)
C38 0.055(4) 0.123(7) 0.101(6) 0.045(5) 0.007(4) 0.021(4)
C39 0.062(4) 0.100(6) 0.139(8) 0.069(6) 0.012(5) 0.002(4)
C40 0.046(4) 0.059(4) 0.188(9) 0.039(5) 0.003(5) 0.002(3)
C41 0.047(3) 0.047(2) 0.110(5) 0.005(4) -0.009(4) 0.005(2)
C42 0.108(6) 0.058(4) 0.140(8) -0.019(5) -0.023(5) -0.001(4)
C43 0.139(9) 0.160(10) 0.258(15) 0.158(11) 0.020(9) -0.003(7)
C44 0.049(3) 0.101(5) 0.076(4) -0.013(4) -0.011(3) 0.013(3)

loop_
_atom_type_symbol
_atom_type_description
_atom_type_scat_dispersion_real
_atom_type_scat_dispersion_imag
_atom_type_scat_source
C C 0.0033 0.0016 'International Tables Vol C Tables 4.2.6.8 and 6.1.1.4'
H H 0.0000 0.0000 'International Tables Vol C Tables 4.2.6.8 and 6.1.1.4'
N N 0.0061 0.0033 'International Tables Vol C Tables 4.2.6.8 and 6.1.1.4'
O O 0.0106 0.0060 'International Tables Vol C Tables 4.2.6.8 and 6.1.1.4'
S S 0.1246 0.1234 'International Tables Vol C Tables 4.2.6.8 and 6.1.1.4'
Cl Cl 0.1484 0.1585 'International Tables Vol C Tables 4.2.6.8 and 6.1.1.4'
Ru Ru -1.2594 0.8363 'International Tables Vol C Tables 4.2.6.8 and 6.1.1.4'

loop_
_geom_angle_atom_site_label_1
_geom_angle_atom_site_label_2
_geom_angle_atom_site_label_3
_geom_angle
C1 Ru1 C24 99.94(17)
C1 Ru1 O1 81.22(15)
C24 Ru1 O1 94.98(15)
C1 Ru1 Cl2 96.23(14)
C24 Ru1 Cl2 90.11(13)
O1 Ru1 Cl2 174.63(9)
C1 Ru1 Cl1 108.04(13)
C24 Ru1 Cl1 151.94(13)
O1 Ru1 Cl1 87.49(10)
Cl2 Ru1 Cl1 88.82(5)
O2 S1 O1 118.7(2)
O2 S1 N1 109.7(2)
O1 S1 N1 103.44(19)
O2 S1 C17 106.8(2)
O1 S1 C17 109.3(2)
N1 S1 C17 108.6(2)
S1 O1 Ru1 116.72(18)
C8 O3 C8' 39.9(7)
C1 N1 C11 122.5(4)
C1 N1 S1 117.6(3)
C11 N1 S1 120.0(3)
C24 N2 C25 130.1(4)
C24 N2 C34 111.8(4)
C25 N2 C34 118.1(4)
C24 N3 C36 125.2(4)
C24 N3 C35 113.6(4)
C36 N3 C35 121.1(4)
C2 C1 N1 112.9(4)
C2 C1 Ru1 126.4(3)
N1 C1 Ru1 120.4(3)
C3 C2 C1 177.5(5)
C2 C3 C4 171.1(5)
C5 C4 C5' 48.8(11)
C5 C4 C3 127.9(7)
C5' C4 C3 129.1(12)
C5 C4 C8 112.0(7)
C5' C4 C8 90.4(10)
C3 C4 C8 120.0(5)
C5 C4 C8' 98.2(9)
C5' C4 C8' 105.3(12)
C3 C4 C8' 123.2(7)
C8 C4 C8' 35.0(7)
C4 C5 C6 112.8(9)
C7 C6 C5 103.6(9)
C10 C7 C6 112.2(10)
C10 C7 C9 110.3(10)
C6 C7 C9 108.5(9)
C10 C7 C8 113.7(7)
C6 C7 C8 109.8(7)
C9 C7 C8 101.8(7)
O3 C8 C4 114.5(7)
O3 C8 C7 115.3(7)
C4 C8 C7 100.6(6)
C4 C5' C6' 115(2)
O3 C8' C4 113.3(12)
C12 C11 C16 120.1(5)
C12 C11 N1 119.9(5)
C16 C11 N1 120.0(4)
C11 C12 C13 119.3(5)
C14 C13 C12 120.1(5)
C15 C14 C13 120.5(5)
C14 C15 C16 119.7(5)
C11 C16 C15 120.3(5)
C18 C17 C22 121.5(5)
C18 C17 S1 119.4(4)
C22 C17 S1 119.0(4)
C17 C18 C19 119.4(6)
C20 C19 C18 121.1(6)
C19 C20 C21 117.6(6)
C19 C20 C23 122.6(6)
C21 C20 C23 119.6(7)
C22 C21 C20 123.0(6)
C21 C22 C17 117.2(5)
N3 C24 N2 108.2(4)
N3 C24 Ru1 114.6(3)
N2 C24 Ru1 137.1(3)
C30 C25 C26 121.3(5)
C30 C25 N2 121.0(4)
C26 C25 N2 117.4(4)
C27 C26 C25 117.1(5)
C27 C26 C33 121.8(5)
C25 C26 C33 121.1(5)
C28 C27 C26 123.0(5)
C27 C28 C29 118.6(5)
C27 C28 C32 121.7(7)
C29 C28 C32 119.7(6)
C28 C29 C30 121.3(5)
C25 C30 C29 118.6(5)
C25 C30 C31 121.4(5)
C29 C30 C31 119.9(5)
N2 C34 C35 103.8(4)
N3 C35 C34 102.4(4)
C37 C36 C41 121.4(6)
C37 C36 N3 119.3(5)
C41 C36 N3 119.2(6)
C38 C37 C36 118.2(7)
C38 C37 C44 121.0(7)
C36 C37 C44 120.7(6)
C39 C38 C37 122.1(8)
C40 C39 C38 118.3(7)
C40 C39 C43 122.6(10)
C38 C39 C43 118.9(11)
C39 C40 C41 123.4(8)
C40 C41 C36 116.6(8)
C40 C41 C42 121.5(7)
C36 C41 C42 121.8(6)

loop_
_geom_bond_atom_site_label_1
_geom_bond_atom_site_label_2
_geom_bond_distance
Ru1 C1 1.840(4)
Ru1 C24 2.017(4)
Ru1 O1 2.201(3)
Ru1 Cl2 2.3462(14)
Ru1 Cl1 2.3678(13)
S1 O2 1.416(4)
S1 O1 1.442(3)
S1 N1 1.646(4)
S1 C17 1.755(5)
O3 C8 1.340(9)
O3 C8' 1.349(18)
N1 C1 1.424(6)
N1 C11 1.441(5)
N2 C24 1.346(6)
N2 C25 1.421(6)
N2 C34 1.492(6)
N3 C24 1.337(6)
N3 C36 1.417(6)
N3 C35 1.481(6)
C1 C2 1.407(7)
C2 C3 1.195(7)
C3 C4 1.416(8)
C4 C5 1.323(10)
C4 C5' 1.333(18)
C4 C8 1.521(10)
C4 C8' 1.531(15)
C5 C6 1.493(14)
C6 C7 1.474(14)
C7 C10 1.418(12)
C7 C9 1.507(13)
C7 C8 1.566(10)
C5' C6' 1.484(19)
C11 C12 1.362(7)
C11 C16 1.363(7)
C12 C13 1.380(7)
C13 C14 1.364(8)
C14 C15 1.346(8)
C15 C16 1.377(7)
C17 C18 1.366(7)
C17 C22 1.380(7)
C18 C19 1.391(9)
C19 C20 1.358(9)
C20 C21 1.392(9)
C20 C23 1.509(9)
C21 C22 1.374(8)
C25 C30 1.374(7)
C25 C26 1.407(7)
C26 C27 1.386(8)
C26 C33 1.516(8)
C27 C28 1.352(9)
C28 C29 1.385(8)
C28 C32 1.508(8)
C29 C30 1.387(7)
C30 C31 1.500(7)
C34 C35 1.498(8)
C36 C37 1.401(8)
C36 C41 1.409(8)
C37 C38 1.382(9)
C37 C44 1.505(9)
C38 C39 1.379(12)
C39 C40 1.365(14)
C39 C43 1.512(10)
C40 C41 1.392(11)
C41 C42 1.476(12)
